data_2004220
loop_
_publ_author_name
'Halfpenny, J.'

_publ_section_title
;
 Tetrakis(<i>N</i>,<i>N</i>'-diphenylbenzamidinato)dicopper(II)
 Dichloromethane Solvate
;
_journal_issue 12
_journal_name_full 'Acta Crystallographica Section C'
_journal_page_first 2542
_journal_page_last 2544
_journal_paper_doi 10.1107/S0108270195008651
_journal_volume 51
_journal_year 1995
_chemical_formula_moiety '4(C6 H5 N C C6 H5 N C6 H5), Cu2, 2(C H2  Cl2)'
_chemical_formula_sum 'C78 H64 Cl4 Cu2 N8'
_chemical_formula_weight 1382.33
_chemical_name_systematic
;
tetrakis(N,N'-diphenylbenzamidinato)dicopper(II) dichloromethane solvate
;
_space_group_IT_number 85
_symmetry_cell_setting tetragonal
_symmetry_space_group_name_Hall '-P 4a'
_symmetry_space_group_name_H-M 'P 4/n :2'
_cell_angle_alpha 90
_cell_angle_beta 90
_cell_angle_gamma 90
_cell_formula_units_Z 2
_cell_length_a 17.601(11)
_cell_length_b 17.601(11)
_cell_length_c 12.235(8)
_cell_measurement_reflns_used 15
_cell_measurement_temperature 288
_cell_measurement_theta_max 25
_cell_measurement_theta_min 5
_cell_volume 3790(4)
_computing_data_collection 'Stoe STADI-2 software'
_computing_data_reduction 'DATR (Small, 1977)'
_computing_molecular_graphics 'PLUTO  (Motherwell & Clegg, 1978)'
_computing_structure_refinement SHELX76
_computing_structure_solution 'SHELX76 (Sheldrick, 1976)'
_diffrn_ambient_temperature 288
_diffrn_measurement_device 'Stoe STADI-2 two-circle'
_diffrn_measurement_method 'variable \w'
_diffrn_radiation_monochromator graphite
_diffrn_radiation_source 'fine focus Xray tube'
_diffrn_radiation_type MoK\a
_diffrn_radiation_wavelength 0.7107
_diffrn_reflns_av_R_equivalents 0.030
_diffrn_reflns_limit_h_max 13
_diffrn_reflns_limit_h_min -13
_diffrn_reflns_limit_k_max 20
_diffrn_reflns_limit_k_min 0
_diffrn_reflns_limit_l_max 14
_diffrn_reflns_limit_l_min 0
_diffrn_reflns_number 5082
_diffrn_reflns_reduction_process SHELX76
_diffrn_reflns_theta_max 30.0
_diffrn_reflns_theta_min 3.0
_diffrn_standards_decay_% 5
_diffrn_standards_interval_count 20
_diffrn_standards_number 'one standard reflection per layer'
_exptl_absorpt_coefficient_mu 0.75
_exptl_absorpt_correction_T_max 0.864
_exptl_absorpt_correction_T_min 0.689
_exptl_absorpt_correction_type 'integration (SHELX76; Sheldrick, 1976)'
_exptl_crystal_colour purple
_exptl_crystal_density_diffrn 1.211
_exptl_crystal_description 'flat tetragonal prism with {001} and {110}'
_exptl_crystal_F_000 1428
_exptl_crystal_size_max 0.6
_exptl_crystal_size_mid 0.6
_exptl_crystal_size_min 0.2
_refine_diff_density_max 0.48
_refine_diff_density_min -0.27
_refine_ls_extinction_method none
_refine_ls_goodness_of_fit_obs 1.427
_refine_ls_hydrogen_treatment 'H atoms riding with common U~iso~'
_refine_ls_matrix_type full
_refine_ls_number_parameters 192
_refine_ls_number_reflns 1873
_refine_ls_R_factor_obs 0.056
_refine_ls_shift/esd_max .007
_refine_ls_shift/esd_mean .003
_refine_ls_structure_factor_coef F
_refine_ls_weighting_scheme unit
_refine_ls_wR_factor_obs 0.056
_reflns_number_observed 1873
_reflns_number_total 2975
_reflns_observed_criterion I>3\s(I)
_cod_data_source_file cf1005.cif
_cod_data_source_block MKCU
_cod_depositor_comments
;
 Changing the _atom_site_occupancy data item value from '?' to '1'
 for all fully occupied atom sites.

 Antanas Vaitkus,
 2017-02-13
;
_cod_original_cell_volume 3790.3
_cod_original_sg_symbol_H-M 'P 4/n'
_cod_original_formula_sum ' C78 H64 Cl4 Cu2 N8'
_cod_database_code 2004220

loop_
_symmetry_equiv_pos_as_xyz
'  x,y,z'
' 1/2-x,1/2-y,z'
1/2-y,x,z
' y,1/2-x,z  '
'  -x,-y,-z'
1/2+x,1/2+y,-z
1/2+y,-x,-z
' -y,1/2+x,-z   '

loop_
_atom_site_aniso_label
_atom_site_aniso_U_11
_atom_site_aniso_U_22
_atom_site_aniso_U_33
_atom_site_aniso_U_12
_atom_site_aniso_U_13
_atom_site_aniso_U_23
Cu1 0.0330(10) 0.0330(10) 0.0420(10) 0.000 0.000 0.000
Cu2 0.0300(10) 0.0300(10) 0.0390(10) 0.000 0.000 0.000
N1 0.048(3) 0.044(3) 0.048(4) -.007(3) 0.009(3) 0.003(2)
N2 0.029(2) 0.034(3) 0.052(3) -.001(2) 0.008(2) -.001(2)
C1 0.035(3) 0.032(3) 0.047(4) -.001(3) 0.005(3) 0.000(2)
C13 0.052(4) 0.040(3) 0.074(5) 0.004(4) 0.022(4) 0.002(3)
C8 0.043(3) 0.032(3) 0.062(4) -.007(4) 0.023(4) -.003(2)
C9 0.051(4) 0.043(3) 0.069(5) -.014(3) 0.018(3) -.008(3)
C10 0.063(4) 0.050(4) 0.100(7) -.023(4) 0.021(4) -.022(3)
C11 0.080(5) 0.038(4) 0.123(7) -.021(5) 0.039(6) -.017(3)
C12 0.075(5) 0.034(4) 0.100(6) 0.007(4) 0.032(5) -.002(3)
C2 0.047(4) 0.032(3) 0.047(4) -.001(3) 0.012(3) -.004(3)
C7 0.054(4) 0.047(4) 0.058(4) 0.008(3) 0.019(3) 0.009(3)
C6 0.077(5) 0.062(5) 0.074(5) 0.004(4) 0.027(4) 0.017(4)
C5 0.101(7) 0.068(5) 0.081(6) -.017(5) 0.039(5) 0.008(5)
C4 0.104(7) 0.097(7) 0.056(5) -.011(5) 0.009(5) 0.009(5)
C3 0.075(5) 0.065(5) 0.056(5) -.003(4) -.001(4) 0.012(4)
C14 0.042(4) 0.028(3) 0.063(4) -.003(3) 0.012(3) -.005(3)
C15 0.050(4) 0.053(4) 0.061(4) -.006(3) 0.018(4) -.007(3)
C16 0.061(5) 0.077(5) 0.090(6) -.017(5) 0.033(5) -.023(4)
C17 0.108(7) 0.068(5) 0.077(6) -.004(5) 0.044(5) -.020(5)
C18 0.101(6) 0.112(7) 0.045(5) 0.006(5) 0.011(5) -.023(5)
C19 0.069(5) 0.073(5) 0.054(5) 0.005(4) 0.007(4) -.014(4)
Cl1 0.25(3) 0.74(8) 0.78(7) 0.06(6) -.02(4) 0.06(4)
Cl2 0.39(5) 0.50(4) 0.59(5) 0.03(4) -.01(4) -.02(3)
C20 0.18(4) 0.39(7) 0.20(4) -.04(4) -.03(3) -.08(4)

loop_
_atom_site_label
_atom_site_occupancy
_atom_site_fract_x
_atom_site_fract_y
_atom_site_fract_z
_atom_site_U_iso_or_equiv
_atom_site_thermal_displace_type
_atom_site_calc_attached_atom
_atom_site_refinement_flags
_atom_site_disorder_group
Cu1 1 0.25 0.25 0.04687(13) 0.0357(5) Uani ? S ?
Cu2 1 0.25 0.25 -.15418(12) 0.0331(5) Uani ? S ?
N1 1 0.2543(3) 0.3645(3) 0.0365(4) 0.047(5) Uani ? ? ?
N2 1 0.2913(2) 0.3573(3) -.1441(4) 0.038(4) Uani ? ? ?
C1 1 0.2798(3) 0.3980(3) -.0535(5) 0.038(5) Uani ? ? ?
C13 1 0.2711(2) 0.5291(2) -.1376(3) 0.055(6) Uani ? ? ?
C8 1 0.2976(2) 0.4827(2) -.0535(3) 0.046(5) Uani ? ? ?
C9 1 0.3425(2) 0.5134(2) 0.0294(3) 0.054(6) Uani ? ? ?
C10 1 0.3609(2) 0.5905(2) 0.0283(3) 0.071(8) Uani ? ? ?
C11 1 0.3343(2) 0.6369(2) -.0559(3) 0.080(9) Uani ? ? ?
C12 1 0.2894(2) 0.6062(2) -.1388(3) 0.070(8) Uani ? ? ?
C2 1 0.2188(2) 0.4073(2) 0.1244(3) 0.042(6) Uani ? ? ?
C7 1 0.1583(2) 0.4561(2) 0.1024(3) 0.053(6) Uani ? ? ?
C6 1 0.1206(2) 0.4924(2) 0.1881(3) 0.071(8) Uani ? ? ?
C5 1 0.1435(2) 0.4799(2) 0.2957(3) 0.084(10) Uani ? ? ?
C4 1 0.2041(2) 0.4311(2) 0.3177(3) 0.086(10) Uani ? ? ?
C3 1 0.2417(2) 0.3948(2) 0.2320(3) 0.066(8) Uani ? ? ?
C14 1 0.3393(2) 0.3834(2) -.2316(3) 0.045(6) Uani ? ? ?
C15 1 0.4140(2) 0.4055(2) -.2111(3) 0.055(6) Uani ? ? ?
C16 1 0.4611(2) 0.4271(2) -.2974(3) 0.076(9) Uani ? ? ?
C17 1 0.4334(2) 0.4267(2) -.4042(3) 0.084(10) Uani ? ? ?
C18 1 0.3587(2) 0.4046(2) -.4247(3) 0.086(10) Uani ? ? ?
C19 1 0.3116(2) 0.3830(2) -.3385(3) 0.065(8) Uani ? ? ?
Cl1 0.5 0.357(2) 0.670(3) 0.433(4) 0.59(12) Uani ? ? A
Cl2 0.5 0.301(2) 0.623(2) 0.375(4) 0.49(8) Uani ? ? A
C20 0.5 0.396(2) 0.772(4) 0.485(4) 0.26(8) Uani ? ? A
H13 1 0.236 0.505 -.202 0.094(1) Uiso C13 ? ?
H9 1 0.363 0.477 0.095 0.094(1) Uiso C9 ? ?
H10 1 0.396 0.614 0.092 0.094(1) Uiso C10 ? ?
H11 1 0.348 0.697 -.057 0.094(1) Uiso C11 ? ?
H12 1 0.269 0.642 -.204 0.094(1) Uiso C12 ? ?
H7 1 0.141 0.466 0.019 0.094(1) Uiso C7 ? ?
H6 1 0.074 0.530 0.171 0.094(1) Uiso C6 ? ?
H5 1 0.114 0.508 0.362 0.094(1) Uiso C5 ? ?
H4 1 0.222 0.421 0.401 0.094(1) Uiso C4 ? ?
H3 1 0.289 0.357 0.249 0.094(1) Uiso C3 ? ?
H15 1 0.435 0.406 -.128 0.094(1) Uiso C15 ? ?
H16 1 0.519 0.444 -.281 0.094(1) Uiso C16 ? ?
H17 1 0.470 0.443 -.471 0.094(1) Uiso C17 ? ?
H18 1 0.337 0.404 -.507 0.094(1) Uiso C18 ? ?
H19 1 0.254 0.366 -.354 0.094(1) Uiso C19 ? ?

loop_
_atom_type_symbol
_atom_type_scat_source
C 'SHELX76 (Sheldrick, 1976)'
H 'SHELX76 (Sheldrick, 1976)'
N 'SHELX76 (Sheldrick, 1976)'
Cl 'SHELX76 (Sheldrick, 1976)'
Cu 'Cromer \& Mann (1968)'

loop_
_geom_angle_atom_site_label_1
_geom_angle_atom_site_label_2
_geom_angle_atom_site_label_3
_geom_angle
_geom_angle_publ_flag
N1 Cu1 Cu2 86.43(10) yes
Cu1 Cu2 N2 86.54(9) yes
Cu2 N2 C1 119.7(4) yes
N2 C1 N1 120.1(5) yes
C1 N1 Cu1 120.5(4) yes
C2 N1 Cu1 117.0(3) yes
C2 N1 C1 121.9(4) yes
N1 C1 C8 120.3(5) yes
C8 C1 N2 119.6(5) yes
C14 N2 C1 122.4(4) yes
C14 N2 Cu2 117.6(3) yes

loop_
_geom_bond_atom_site_label_1
_geom_bond_atom_site_label_2
_geom_bond_distance
_geom_bond_publ_flag
Cu1 Cu2 2.460(2) yes
Cu1 N1 2.020(5) yes
Cu2 N2 2.027(4) yes
C2 N1 1.453(6) yes
N1 C1 1.327(8) yes
C1 C8 1.524(6) yes
C1 N2 1.335(8) yes
N2 C14 1.439(6) yes
